data_1563322
loop_
_publ_author_name
'Infante-Tadeo, Sonia'
'Rodriguez, Vanessa'
'Habtemariam, Abraha'
'Pizarro, Ana M.'

_publ_section_title
;
 Osmium(II) Tethered Half-Sandwich Complexes: pH-dependent Aqueous
 Speciation and Transfer Hydrogenation in Cells
;
_journal_name_full 'Chemical Science'
_journal_paper_doi 10.1039/D1SC01939B
_journal_year 2021
_chemical_formula_sum 'C23 H27 F6 N2 O3 Os P'
_chemical_formula_weight 714.63
_chemical_name_common SIT_56C_150K
_space_group_crystal_system monoclinic
_space_group_IT_number 14
_space_group_name_Hall '-P 2yn'
_space_group_name_H-M_alt 'P 1 21/n 1'
_atom_sites_solution_hydrogens geom
_audit_update_record
;
2020-09-02 deposited with the CCDC.	2021-06-10 downloaded from the CCDC.
;
_cell_angle_alpha 90
_cell_angle_beta 104.4256(7)
_cell_angle_gamma 90
_cell_formula_units_Z 4
_cell_length_a 14.5072(3)
_cell_length_b 11.0750(2)
_cell_length_c 15.5411(3)
_cell_measurement_reflns_used 8183
_cell_measurement_temperature 150.(2)
_cell_measurement_theta_max 25.9827
_cell_measurement_theta_min 2.3416
_cell_volume 2418.22(8)
_computing_cell_refinement 'Bruker SAINT'
_computing_data_collection 'Bruker APEX2'
_computing_data_reduction 'Bruker SAINT'
_computing_molecular_graphics 'Bruker SHELXTL'
_computing_publication_material 'Bruker SHELXTL'
_computing_structure_refinement 'SHELXL-2014 (Sheldrick 2014)'
_computing_structure_solution 'SHELXS-97 (Sheldrick 2008)'
_diffrn_ambient_temperature 150.(2)
_diffrn_detector_area_resol_mean 8.3333
_diffrn_measured_fraction_theta_full 0.999
_diffrn_measured_fraction_theta_max 0.999
_diffrn_measurement_device_type 'Brukar Kappa Apex II'
_diffrn_measurement_method '\f and \w scans'
_diffrn_radiation_type 'Mo K\a'
_diffrn_radiation_wavelength 0.71073
_diffrn_reflns_av_R_equivalents 0.0607
_diffrn_reflns_av_unetI/netI 0.0377
_diffrn_reflns_limit_h_max 16
_diffrn_reflns_limit_h_min -17
_diffrn_reflns_limit_k_max 13
_diffrn_reflns_limit_k_min -13
_diffrn_reflns_limit_l_max 18
_diffrn_reflns_limit_l_min -16
_diffrn_reflns_number 34999
_diffrn_reflns_theta_full 25.35
_diffrn_reflns_theta_max 25.35
_diffrn_reflns_theta_min 2.88
_exptl_absorpt_coefficient_mu 5.415
_exptl_absorpt_correction_T_max 0.70
_exptl_absorpt_correction_T_min 0.47
_exptl_absorpt_correction_type multi-scan
_exptl_absorpt_process_details sadabs
_exptl_crystal_colour 'clear light brown'
_exptl_crystal_density_diffrn 1.963
_exptl_crystal_density_method 'not measured'
_exptl_crystal_description prismatic
_exptl_crystal_F_000 1392
_exptl_crystal_size_max 0.262
_exptl_crystal_size_mid 0.134
_exptl_crystal_size_min 0.072
_refine_diff_density_max 0.855
_refine_diff_density_min -0.651
_refine_ls_extinction_method none
_refine_ls_goodness_of_fit_ref 1.019
_refine_ls_hydrogen_treatment constr
_refine_ls_matrix_type full
_refine_ls_number_parameters 323
_refine_ls_number_reflns 4418
_refine_ls_number_restraints 0
_refine_ls_restrained_S_all 1.019
_refine_ls_R_factor_all 0.0318
_refine_ls_R_factor_gt 0.0245
_refine_ls_shift/su_max 0.001
_refine_ls_shift/su_mean 0.000
_refine_ls_structure_factor_coef Fsqd
_refine_ls_weighting_details 'w=1/[\s^2^(Fo^2^)+(0.0218P)^2^+2.2067P] where P=(Fo^2^+2Fc^2^)/3'
_refine_ls_weighting_scheme calc
_refine_ls_wR_factor_gt 0.0524
_refine_ls_wR_factor_ref 0.0550
_reflns_number_gt 3806
_reflns_number_total 4418
_reflns_threshold_expression 'I > 2\s(I)'
_cod_data_source_file d1sc01939b2.cif
_cod_data_source_block 3C_03141
_cod_database_code 1563322

loop_
_space_group_symop_operation_xyz
'x, y, z'
'-x+1/2, y+1/2, -z+1/2'
'-x, -y, -z'
'x-1/2, -y-1/2, z-1/2'

loop_
_atom_site_type_symbol
_atom_site_label
_atom_site_fract_x
_atom_site_fract_y
_atom_site_fract_z
_atom_site_U_iso_or_equiv
_atom_site_adp_type
_atom_site_calc_flag
_atom_site_refinement_flags_adp
_atom_site_refinement_flags_occupancy
_atom_site_refinement_flags_posn
_atom_site_occupancy
_atom_site_disorder_assembly
_atom_site_disorder_group
C C1 0.3627(3) 0.2747(4) 0.1011(2) 0.0229(9) Uani d . . . 1 . .
H H1 0.3426 0.3566 0.0968 0.028 Uiso calc U . R 1 . .
C C2 0.3163(3) 0.1892(4) 0.1437(3) 0.0269(10) Uani d . . . 1 . .
H H2 0.2682 0.2153 0.1712 0.032 Uiso calc U . R 1 . .
C C3 0.3407(3) 0.0665(4) 0.1458(3) 0.0309(11) Uani d . . . 1 . .
H H3 0.3064 0.0085 0.1705 0.037 Uiso calc U . R 1 . .
C C4 0.4172(3) 0.0310(4) 0.1104(3) 0.0319(11) Uani d . . . 1 . .
H H4 0.4357 -0.0515 0.1133 0.038 Uiso calc U . R 1 . .
C C5 0.4671(3) 0.1154(4) 0.0706(2) 0.0288(10) Uani d . . . 1 . .
H H5 0.519 0.0901 0.0479 0.035 Uiso calc U . R 1 . .
C C6 0.4386(3) 0.2387(4) 0.0649(2) 0.0251(9) Uani d . . . 1 . .
C C7 0.4965(3) 0.3316(4) 0.0306(3) 0.0327(11) Uani d . . . 1 . .
H H7A 0.4635 0.4105 0.0262 0.039 Uiso calc U . R 1 . .
H H7B 0.5002 0.3083 -0.03 0.039 Uiso calc U . R 1 . .
C C8 0.5983(3) 0.3458(4) 0.0900(3) 0.0317(11) Uani d . . . 1 . .
H H8A 0.6337 0.2698 0.0881 0.038 Uiso calc U . R 1 . .
H H8B 0.6311 0.4107 0.0654 0.038 Uiso calc U . R 1 . .
C C9 0.6019(3) 0.3755(4) 0.1863(3) 0.0299(10) Uani d . . . 1 . .
H H9A 0.6639 0.4139 0.2136 0.036 Uiso calc U . R 1 . .
H H9B 0.5514 0.4352 0.1875 0.036 Uiso calc U . R 1 . .
C C10 0.4062(3) 0.3503(3) 0.3340(3) 0.0248(9) Uani d . . . 1 . .
H H10 0.3699 0.3906 0.2827 0.03 Uiso calc U . R 1 . .
C C11 0.4074(3) 0.3964(4) 0.4179(3) 0.0304(10) Uani d . . . 1 . .
H H11 0.3714 0.4665 0.423 0.037 Uiso calc U . R 1 . .
C C12 0.4597(3) 0.3413(4) 0.4923(3) 0.0312(11) Uani d . . . 1 . .
H H12 0.4604 0.3724 0.5494 0.037 Uiso calc U . R 1 . .
C C13 0.5129(3) 0.2380(4) 0.4837(3) 0.0244(9) Uani d . . . 1 . .
C C14 0.5079(3) 0.1972(3) 0.3983(3) 0.0207(9) Uani d . . . 1 . .
C C15 0.5704(3) 0.1725(4) 0.5577(3) 0.0310(11) Uani d . . . 1 . .
H H15 0.5741 0.199 0.6166 0.037 Uiso calc U . R 1 . .
C C16 0.6190(3) 0.0733(4) 0.5439(3) 0.0309(11) Uani d . . . 1 . .
H H16 0.6571 0.0317 0.5937 0.037 Uiso calc U . R 1 . .
C C17 0.6150(3) 0.0290(4) 0.4563(3) 0.0258(9) Uani d . . . 1 . .
C C18 0.5596(3) 0.0924(3) 0.3843(3) 0.0216(9) Uani d . . . 1 . .
C C19 0.6610(3) -0.0746(4) 0.4374(3) 0.0317(11) Uani d . . . 1 . .
H H19 0.6985 -0.1217 0.4843 0.038 Uiso calc U . R 1 . .
C C20 0.6518(3) -0.1078(4) 0.3509(3) 0.0300(10) Uani d . . . 1 . .
H H20 0.6833 -0.178 0.3376 0.036 Uiso calc U . R 1 . .
C C21 0.5963(3) -0.0389(4) 0.2823(3) 0.0257(9) Uani d . . . 1 . .
H H21 0.591 -0.0628 0.2226 0.031 Uiso calc U . R 1 . .
N N1 0.4545(2) 0.2518(3) 0.3238(2) 0.0186(7) Uani d . . . 1 . .
N N2 0.5502(2) 0.0600(3) 0.29803(19) 0.0203(7) Uani d . . . 1 . .
O O1 0.59033(19) 0.2771(2) 0.23765(17) 0.0261(6) Uani d . . . 1 . .
Os Os1 0.46740(2) 0.17700(2) 0.20343(2) 0.01768(6) Uani d . . . 1 . .
P P1 0.35562(8) 0.68619(10) 0.18116(7) 0.0271(3) Uani d . . . 1 . .
F F1 0.3820(2) 0.5708(2) 0.13085(19) 0.0565(8) Uani d . . . 1 . .
F F2 0.2514(2) 0.6333(3) 0.1707(2) 0.0636(9) Uani d . . . 1 . .
F F3 0.32725(19) 0.8017(2) 0.23063(15) 0.0365(6) Uani d . . . 1 . .
F F4 0.45766(19) 0.7419(3) 0.1904(2) 0.0608(9) Uani d . . . 1 . .
F F5 0.3195(2) 0.7535(2) 0.08876(16) 0.0502(8) Uani d . . . 1 . .
F F6 0.3894(3) 0.6207(3) 0.27418(18) 0.0683(10) Uani d . . . 1 . .
C C22 0.7185(4) 0.4815(5) 0.4142(3) 0.0534(10) Uani d . . . 1 . .
H H22A 0.7247 0.4065 0.4487 0.08 Uiso calc U . R 1 . .
H H22B 0.6593 0.4795 0.3671 0.08 Uiso calc U . R 1 . .
H H22C 0.7173 0.5504 0.4535 0.08 Uiso calc U . R 1 . .
O O2 0.7969(3) 0.4930(4) 0.3759(2) 0.0556(10) Uani d . . . 1 . .
H H2O 0.7824 0.5395 0.3319 0.083 Uiso calc U . R 1 . .
C C23 0.6876(4) 0.6767(5) 0.1625(3) 0.0534(10) Uani d . . . 1 . .
H H23A 0.6246 0.6454 0.1629 0.08 Uiso calc U . R 1 . .
H H23B 0.7137 0.63 0.1205 0.08 Uiso calc U . R 1 . .
H H23C 0.6822 0.7617 0.1443 0.08 Uiso calc U . R 1 . .
O O3W 0.7491(2) 0.6668(3) 0.2489(2) 0.0438(8) Uani d . . . 1 . .
H H3O 0.8008 0.7017 0.2502 0.066 Uiso calc U . R 1 . .

loop_
_atom_site_aniso_label
_atom_site_aniso_U_11
_atom_site_aniso_U_22
_atom_site_aniso_U_33
_atom_site_aniso_U_12
_atom_site_aniso_U_13
_atom_site_aniso_U_23
C1 0.025(2) 0.028(2) 0.013(2) 0.0017(18) -0.0031(17) 0.0043(17)
C2 0.018(2) 0.040(3) 0.018(2) -0.0019(19) -0.0039(17) 0.0060(19)
C3 0.030(3) 0.030(3) 0.027(2) -0.016(2) -0.004(2) 0.0021(19)
C4 0.043(3) 0.019(2) 0.026(2) -0.007(2) -0.007(2) -0.0042(18)
C5 0.040(3) 0.026(2) 0.019(2) 0.001(2) 0.0058(19) -0.0066(18)
C6 0.027(2) 0.031(2) 0.015(2) -0.0018(19) -0.0009(17) 0.0010(17)
C7 0.029(3) 0.039(3) 0.030(3) -0.002(2) 0.008(2) 0.006(2)
C8 0.029(3) 0.036(3) 0.029(2) -0.005(2) 0.007(2) 0.0077(19)
C9 0.026(2) 0.030(2) 0.032(2) -0.005(2) 0.0039(19) 0.000(2)
C10 0.023(2) 0.018(2) 0.032(2) 0.0003(17) 0.0049(19) -0.0018(17)
C11 0.028(2) 0.029(2) 0.034(3) 0.002(2) 0.007(2) -0.010(2)
C12 0.031(3) 0.036(3) 0.027(2) -0.006(2) 0.008(2) -0.012(2)
C13 0.020(2) 0.029(2) 0.023(2) -0.0075(18) 0.0031(18) -0.0027(18)
C14 0.015(2) 0.023(2) 0.023(2) -0.0047(16) 0.0011(17) 0.0028(17)
C15 0.023(2) 0.047(3) 0.021(2) -0.007(2) 0.0014(18) 0.002(2)
C16 0.023(2) 0.041(3) 0.023(2) -0.006(2) -0.0048(18) 0.0101(19)
C17 0.016(2) 0.028(2) 0.031(2) -0.0028(18) 0.0021(18) 0.0042(19)
C18 0.016(2) 0.021(2) 0.027(2) -0.0066(17) 0.0036(17) -0.0007(17)
C19 0.020(2) 0.031(3) 0.040(3) -0.0002(19) 0.000(2) 0.013(2)
C20 0.023(2) 0.021(2) 0.046(3) 0.0073(18) 0.009(2) 0.007(2)
C21 0.022(2) 0.021(2) 0.034(2) -0.0004(18) 0.0086(18) -0.0030(18)
N1 0.0178(17) 0.0154(17) 0.0217(17) 0.0000(14) 0.0033(14) -0.0021(13)
N2 0.0202(19) 0.0196(18) 0.0213(18) 0.0016(14) 0.0055(14) 0.0034(14)
O1 0.0210(15) 0.0261(15) 0.0284(16) -0.0033(12) 0.0011(12) 0.0001(13)
Os1 0.01802(10) 0.01660(9) 0.01769(10) -0.00062(7) 0.00308(6) 0.00075(6)
P1 0.0345(7) 0.0206(6) 0.0270(6) -0.0057(5) 0.0091(5) -0.0039(5)
F1 0.082(2) 0.0321(16) 0.0653(19) 0.0035(15) 0.0371(17) -0.0129(14)
F2 0.058(2) 0.070(2) 0.073(2) -0.0406(17) 0.0366(17) -0.0364(18)
F3 0.0534(17) 0.0278(14) 0.0266(13) 0.0015(12) 0.0071(12) -0.0080(10)
F4 0.0317(17) 0.059(2) 0.091(2) -0.0084(14) 0.0135(16) -0.0112(17)
F5 0.077(2) 0.0450(17) 0.0238(14) 0.0024(15) 0.0034(13) -0.0017(12)
F6 0.125(3) 0.0307(16) 0.0411(17) 0.0143(18) 0.0063(18) 0.0111(13)
C22 0.045(2) 0.069(3) 0.043(2) -0.002(2) 0.0063(18) -0.0053(19)
O2 0.054(2) 0.066(3) 0.051(2) 0.0095(19) 0.0204(18) 0.0106(19)
C23 0.045(2) 0.069(3) 0.043(2) -0.002(2) 0.0063(18) -0.0053(19)
O3W 0.0298(19) 0.045(2) 0.054(2) -0.0045(16) 0.0056(16) 0.0020(16)

loop_
_atom_type_symbol
_atom_type_description
_atom_type_scat_dispersion_real
_atom_type_scat_dispersion_imag
_atom_type_scat_source
C C 0.0033 0.0016 'International Tables Vol C Tables 4.2.6.8 and 6.1.1.4'
N N 0.0061 0.0033 'International Tables Vol C Tables 4.2.6.8 and 6.1.1.4'
O O 0.0106 0.0060 'International Tables Vol C Tables 4.2.6.8 and 6.1.1.4'
F F 0.0171 0.0103 'International Tables Vol C Tables 4.2.6.8 and 6.1.1.4'
P P 0.1023 0.0942 'International Tables Vol C Tables 4.2.6.8 and 6.1.1.4'
Os Os -1.2165 7.6030 'International Tables Vol C Tables 4.2.6.8 and 6.1.1.4'
H H 0.0000 0.0000 'International Tables Vol C Tables 4.2.6.8 and 6.1.1.4'

loop_
_geom_angle_atom_site_label_1
_geom_angle_atom_site_label_2
_geom_angle_atom_site_label_3
_geom_angle_site_symmetry_1
_geom_angle_site_symmetry_3
_geom_angle
_geom_angle_publ_flag
C6 C1 C2 . . 120.3(4) ?
C6 C1 Os1 . . 71.5(2) ?
C2 C1 Os1 . . 69.8(2) ?
C6 C1 H1 . . 119.8 ?
C2 C1 H1 . . 119.8 ?
Os1 C1 H1 . . 131.8 ?
C3 C2 C1 . . 120.8(4) ?
C3 C2 Os1 . . 73.0(2) ?
C1 C2 Os1 . . 72.2(2) ?
C3 C2 H2 . . 119.6 ?
C1 C2 H2 . . 119.6 ?
Os1 C2 H2 . . 127.3 ?
C2 C3 C4 . . 118.6(4) ?
C2 C3 Os1 . . 69.6(2) ?
C4 C3 Os1 . . 69.9(2) ?
C2 C3 H3 . . 120.7 ?
C4 C3 H3 . . 120.7 ?
Os1 C3 H3 . . 132.7 ?
C3 C4 C5 . . 121.6(4) ?
C3 C4 Os1 . . 72.5(2) ?
C5 C4 Os1 . . 71.1(2) ?
C3 C4 H4 . . 119.2 ?
C5 C4 H4 . . 119.2 ?
Os1 C4 H4 . . 129.8 ?
C4 C5 C6 . . 119.3(4) ?
C4 C5 Os1 . . 70.9(2) ?
C6 C5 Os1 . . 71.9(2) ?
C4 C5 H5 . . 120.4 ?
C6 C5 H5 . . 120.4 ?
Os1 C5 H5 . . 129.1 ?
C1 C6 C5 . . 119.3(4) ?
C1 C6 C7 . . 120.4(4) ?
C5 C6 C7 . . 119.9(4) ?
C1 C6 Os1 . . 71.0(2) ?
C5 C6 Os1 . . 70.1(2) ?
C7 C6 Os1 . . 124.9(3) ?
C6 C7 C8 . . 113.1(3) ?
C6 C7 H7A . . 109.0 ?
C8 C7 H7A . . 109.0 ?
C6 C7 H7B . . 109.0 ?
C8 C7 H7B . . 109.0 ?
H7A C7 H7B . . 107.8 ?
C9 C8 C7 . . 113.8(4) ?
C9 C8 H8A . . 108.8 ?
C7 C8 H8A . . 108.8 ?
C9 C8 H8B . . 108.8 ?
C7 C8 H8B . . 108.8 ?
H8A C8 H8B . . 107.7 ?
O1 C9 C8 . . 114.7(4) ?
O1 C9 H9A . . 108.6 ?
C8 C9 H9A . . 108.6 ?
O1 C9 H9B . . 108.6 ?
C8 C9 H9B . . 108.6 ?
H9A C9 H9B . . 107.6 ?
N1 C10 C11 . . 121.9(4) ?
N1 C10 H10 . . 119.1 ?
C11 C10 H10 . . 119.1 ?
C12 C11 C10 . . 120.3(4) ?
C12 C11 H11 . . 119.8 ?
C10 C11 H11 . . 119.8 ?
C11 C12 C13 . . 119.2(4) ?
C11 C12 H12 . . 120.4 ?
C13 C12 H12 . . 120.4 ?
C14 C13 C12 . . 117.2(4) ?
C14 C13 C15 . . 118.9(4) ?
C12 C13 C15 . . 123.9(4) ?
N1 C14 C13 . . 123.4(4) ?
N1 C14 C18 . . 116.1(3) ?
C13 C14 C18 . . 120.5(3) ?
C16 C15 C13 . . 120.3(4) ?
C16 C15 H15 . . 119.8 ?
C13 C15 H15 . . 119.8 ?
C15 C16 C17 . . 121.9(4) ?
C15 C16 H16 . . 119.0 ?
C17 C16 H16 . . 119.0 ?
C18 C17 C19 . . 117.1(4) ?
C18 C17 C16 . . 118.0(4) ?
C19 C17 C16 . . 124.9(4) ?
N2 C18 C17 . . 123.7(4) ?
N2 C18 C14 . . 115.9(3) ?
C17 C18 C14 . . 120.4(4) ?
C20 C19 C17 . . 119.6(4) ?
C20 C19 H19 . . 120.2 ?
C17 C19 H19 . . 120.2 ?
C19 C20 C21 . . 120.0(4) ?
C19 C20 H20 . . 120.0 ?
C21 C20 H20 . . 120.0 ?
N2 C21 C20 . . 122.0(4) ?
N2 C21 H21 . . 119.0 ?
C20 C21 H21 . . 119.0 ?
C10 N1 C14 . . 118.0(3) ?
C10 N1 Os1 . . 126.7(3) ?
C14 N1 Os1 . . 115.1(2) ?
C21 N2 C18 . . 117.6(3) ?
C21 N2 Os1 . . 127.1(3) ?
C18 N2 Os1 . . 115.3(2) ?
C9 O1 Os1 . . 119.8(2) ?
O1 Os1 N1 . . 79.65(11) ?
O1 Os1 N2 . . 80.99(11) ?
N1 Os1 N2 . . 77.39(12) ?
O1 Os1 C2 . . 143.10(13) ?
N1 Os1 C2 . . 93.00(14) ?
N2 Os1 C2 . . 132.99(14) ?
O1 Os1 C4 . . 134.42(15) ?
N1 Os1 C4 . . 143.06(15) ?
N2 Os1 C4 . . 92.59(14) ?
C2 Os1 C4 . . 67.94(17) ?
O1 Os1 C5 . . 102.21(14) ?
N1 Os1 C5 . . 172.82(14) ?
N2 Os1 C5 . . 109.71(14) ?
C2 Os1 C5 . . 81.34(16) ?
C4 Os1 C5 . . 38.03(16) ?
O1 Os1 C1 . . 108.75(13) ?
N1 Os1 C1 . . 104.64(13) ?
N2 Os1 C1 . . 170.23(14) ?
C2 Os1 C1 . . 38.01(14) ?
C4 Os1 C1 . . 80.07(15) ?
C5 Os1 C1 . . 68.18(15) ?
O1 Os1 C6 . . 91.53(13) ?
N1 Os1 C6 . . 135.55(14) ?
N2 Os1 C6 . . 144.53(14) ?
C2 Os1 C6 . . 68.57(15) ?
C4 Os1 C6 . . 68.20(15) ?
C5 Os1 C6 . . 37.99(15) ?
C1 Os1 C6 . . 37.55(15) ?
O1 Os1 C3 . . 170.80(14) ?
N1 Os1 C3 . . 109.35(15) ?
N2 Os1 C3 . . 102.45(14) ?
C2 Os1 C3 . . 37.46(15) ?
C4 Os1 C3 . . 37.66(17) ?
C5 Os1 C3 . . 68.62(17) ?
C1 Os1 C3 . . 67.80(15) ?
C6 Os1 C3 . . 80.72(15) ?
F4 P1 F6 . . 91.46(19) ?
F4 P1 F5 . . 89.40(17) ?
F6 P1 F5 . . 178.48(19) ?
F4 P1 F2 . . 178.5(2) ?
F6 P1 F2 . . 89.71(19) ?
F5 P1 F2 . . 89.41(18) ?
F4 P1 F1 . . 91.37(17) ?
F6 P1 F1 . . 91.32(16) ?
F5 P1 F1 . . 89.92(16) ?
F2 P1 F1 . . 89.59(16) ?
F4 P1 F3 . . 89.48(16) ?
F6 P1 F3 . . 89.18(15) ?
F5 P1 F3 . . 89.57(14) ?
F2 P1 F3 . . 89.55(16) ?
F1 P1 F3 . . 179.01(18) ?
O2 C22 H22A . . 109.5 ?
O2 C22 H22B . . 109.5 ?
H22A C22 H22B . . 109.5 ?
O2 C22 H22C . . 109.5 ?
H22A C22 H22C . . 109.5 ?
H22B C22 H22C . . 109.5 ?
C22 O2 H2O . . 109.5 ?
O3W C23 H23A . . 109.5 ?
O3W C23 H23B . . 109.5 ?
H23A C23 H23B . . 109.5 ?
O3W C23 H23C . . 109.5 ?
H23A C23 H23C . . 109.5 ?
H23B C23 H23C . . 109.5 ?
C23 O3W H3O . . 109.5 ?

loop_
_geom_bond_atom_site_label_1
_geom_bond_atom_site_label_2
_geom_bond_site_symmetry_2
_geom_bond_distance
_geom_bond_publ_flag
C1 C6 . 1.413(6) ?
C1 C2 . 1.418(6) ?
C1 Os1 . 2.192(4) ?
C1 H1 . 0.95 ?
C2 C3 . 1.402(6) ?
C2 Os1 . 2.161(4) ?
C2 H2 . 0.95 ?
C3 C4 . 1.412(6) ?
C3 Os1 . 2.205(4) ?
C3 H3 . 0.95 ?
C4 C5 . 1.415(6) ?
C4 Os1 . 2.171(4) ?
C4 H4 . 0.95 ?
C5 C6 . 1.423(6) ?
C5 Os1 . 2.173(4) ?
C5 H5 . 0.95 ?
C6 C7 . 1.507(6) ?
C6 Os1 . 2.198(4) ?
C7 C8 . 1.544(6) ?
C7 H7A . 0.99 ?
C7 H7B . 0.99 ?
C8 C9 . 1.521(6) ?
C8 H8A . 0.99 ?
C8 H8B . 0.99 ?
C9 O1 . 1.385(5) ?
C9 H9A . 0.99 ?
C9 H9B . 0.99 ?
C10 N1 . 1.326(5) ?
C10 C11 . 1.396(6) ?
C10 H10 . 0.95 ?
C11 C12 . 1.359(6) ?
C11 H11 . 0.95 ?
C12 C13 . 1.405(6) ?
C12 H12 . 0.95 ?
C13 C14 . 1.386(5) ?
C13 C15 . 1.438(6) ?
C14 N1 . 1.364(5) ?
C14 C18 . 1.428(5) ?
C15 C16 . 1.352(6) ?
C15 H15 . 0.95 ?
C16 C17 . 1.435(6) ?
C16 H16 . 0.95 ?
C17 C18 . 1.394(5) ?
C17 C19 . 1.395(6) ?
C18 N2 . 1.361(5) ?
C19 C20 . 1.369(6) ?
C19 H19 . 0.95 ?
C20 C21 . 1.393(5) ?
C20 H20 . 0.95 ?
C21 N2 . 1.337(5) ?
C21 H21 . 0.95 ?
N1 Os1 . 2.097(3) ?
N2 Os1 . 2.098(3) ?
O1 Os1 . 2.054(3) ?
P1 F4 . 1.577(3) ?
P1 F6 . 1.582(3) ?
P1 F5 . 1.587(3) ?
P1 F2 . 1.592(3) ?
P1 F1 . 1.594(3) ?
P1 F3 . 1.599(2) ?
C22 O2 . 1.416(6) ?
C22 H22A . 0.98 ?
C22 H22B . 0.98 ?
C22 H22C . 0.98 ?
O2 H2O . 0.84 ?
C23 O3W . 1.420(6) ?
C23 H23A . 0.98 ?
C23 H23B . 0.98 ?
C23 H23C . 0.98 ?
O3W H3O . 0.84 ?

loop_
_geom_hbond_atom_site_label_D
_geom_hbond_atom_site_label_H
_geom_hbond_atom_site_label_A
_geom_hbond_site_symmetry_A
_geom_hbond_distance_DH
_geom_hbond_distance_HA
_geom_hbond_distance_DA
_geom_hbond_angle_DHA
_geom_hbond_publ_flag
C10 H10 F6 . 0.95 2.57 3.128(5) 117.6 ?
C20 H20 O3W 1_545 0.95 2.53 3.441(6) 160.1 ?
C21 H21 O2 2_645 0.95 2.57 3.235(5) 127.3 ?
O2 H2O O3W . 0.84 1.89 2.720(5) 169.2 ?
C23 H23C O2 2_655 0.98 2.61 3.569(7) 167.0 ?
O3W H3O O1 2_655 0.84 1.75 2.592(4) 175.2 ?

loop_
_geom_torsion_atom_site_label_1
_geom_torsion_atom_site_label_2
_geom_torsion_atom_site_label_3
_geom_torsion_atom_site_label_4
_geom_torsion_site_symmetry_1
_geom_torsion_site_symmetry_2
_geom_torsion_site_symmetry_3
_geom_torsion_site_symmetry_4
_geom_torsion
_geom_torsion_publ_flag
C6 C1 C2 C3 . . . . -4.1(6) ?
Os1 C1 C2 C3 . . . . -56.6(3) ?
C6 C1 C2 Os1 . . . . 52.6(3) ?
C1 C2 C3 C4 . . . . 4.7(6) ?
Os1 C2 C3 C4 . . . . -51.6(3) ?
C1 C2 C3 Os1 . . . . 56.3(3) ?
C2 C3 C4 C5 . . . . -2.2(6) ?
Os1 C3 C4 C5 . . . . -53.6(3) ?
C2 C3 C4 Os1 . . . . 51.5(3) ?
C3 C4 C5 C6 . . . . -0.9(6) ?
Os1 C4 C5 C6 . . . . -55.2(3) ?
C3 C4 C5 Os1 . . . . 54.3(3) ?
C2 C1 C6 C5 . . . . 0.9(5) ?
Os1 C1 C6 C5 . . . . 52.7(3) ?
C2 C1 C6 C7 . . . . -171.8(3) ?
Os1 C1 C6 C7 . . . . -120.0(3) ?
C2 C1 C6 Os1 . . . . -51.8(3) ?
C4 C5 C6 C1 . . . . 1.6(5) ?
Os1 C5 C6 C1 . . . . -53.1(3) ?
C4 C5 C6 C7 . . . . 174.3(4) ?
Os1 C5 C6 C7 . . . . 119.6(3) ?
C4 C5 C6 Os1 . . . . 54.7(3) ?
C1 C6 C7 C8 . . . . 109.1(4) ?
C5 C6 C7 C8 . . . . -63.6(5) ?
Os1 C6 C7 C8 . . . . 22.0(5) ?
C6 C7 C8 C9 . . . . -55.7(5) ?
C7 C8 C9 O1 . . . . 80.4(5) ?
N1 C10 C11 C12 . . . . 0.8(6) ?
C10 C11 C12 C13 . . . . 0.3(6) ?
C11 C12 C13 C14 . . . . -0.5(6) ?
C11 C12 C13 C15 . . . . -179.8(4) ?
C12 C13 C14 N1 . . . . -0.2(6) ?
C15 C13 C14 N1 . . . . 179.1(4) ?
C12 C13 C14 C18 . . . . -179.7(4) ?
C15 C13 C14 C18 . . . . -0.4(6) ?
C14 C13 C15 C16 . . . . 0.4(6) ?
C12 C13 C15 C16 . . . . 179.6(4) ?
C13 C15 C16 C17 . . . . -0.5(6) ?
C15 C16 C17 C18 . . . . 0.7(6) ?
C15 C16 C17 C19 . . . . -178.0(4) ?
C19 C17 C18 N2 . . . . -1.5(6) ?
C16 C17 C18 N2 . . . . 179.7(4) ?
C19 C17 C18 C14 . . . . 178.1(4) ?
C16 C17 C18 C14 . . . . -0.7(6) ?
N1 C14 C18 N2 . . . . 0.7(5) ?
C13 C14 C18 N2 . . . . -179.8(3) ?
N1 C14 C18 C17 . . . . -178.9(3) ?
C13 C14 C18 C17 . . . . 0.6(6) ?
C18 C17 C19 C20 . . . . 1.3(6) ?
C16 C17 C19 C20 . . . . -180.0(4) ?
C17 C19 C20 C21 . . . . -0.4(6) ?
C19 C20 C21 N2 . . . . -0.5(6) ?
C11 C10 N1 C14 . . . . -1.5(6) ?
C11 C10 N1 Os1 . . . . -175.9(3) ?
C13 C14 N1 C10 . . . . 1.2(6) ?
C18 C14 N1 C10 . . . . -179.3(3) ?
C13 C14 N1 Os1 . . . . 176.3(3) ?
C18 C14 N1 Os1 . . . . -4.2(4) ?
C20 C21 N2 C18 . . . . 0.4(6) ?
C20 C21 N2 Os1 . . . . 177.9(3) ?
C17 C18 N2 C21 . . . . 0.6(6) ?
C14 C18 N2 C21 . . . . -178.9(3) ?
C17 C18 N2 Os1 . . . . -177.2(3) ?
C14 C18 N2 Os1 . . . . 3.2(4) ?
C8 C9 O1 Os1 . . . . -60.1(4) ?
